data_7041052
loop_
_publ_author_name
'Gil-Garc\'ia, Rub\'en'
'Ugalde, Mar\'ia'
'Busto, Natalia'
'Lozano, H\'ector J'
'Leal, Jos\'e M'
'P\'erez, Bego\~na'
'Madariaga, Gotzon'
'Insausti, Maite'
'Lezama, Luis'
'Sanz, Roberto'
'G\'omez-Sainz, Lidia M'
'Garc\'ia, Bego\~na'
'Garc\'ia-Tojal, Javier'

_publ_section_title
;
 Selectivity of a thiosemicarbazonatocopper(ii) complex towards duplex
 RNA. Relevant noncovalent interactions both in solid state and solution.
;
_journal_issue 46
_journal_name_full 'Dalton transactions (Cambridge, England : 2003)'
_journal_page_first 18704
_journal_page_last 18718
_journal_paper_doi 10.1039/c6dt02907h
_journal_volume 45
_journal_year 2016
_chemical_formula_moiety 'C38 H37 Cl Cu4 N26 O4 S4, 2(Cl O4), 2(H2 O)'
_chemical_formula_sum 'C38 H41 Cl3 Cu4 N26 O14 S4'
_chemical_formula_weight 1574.72
_space_group_crystal_system monoclinic
_space_group_IT_number 14
_space_group_name_Hall '-P 2yab'
_space_group_name_H-M_alt 'P 1 21/a 1'
_atom_sites_solution_hydrogens mixed
_audit_creation_date 2015-05-09T09:29:59-00:00
_audit_creation_method 'WinGX routine CIF_UPDATE'
_audit_update_record
;
2016-06-06 deposited with the CCDC.
2016-10-26 downloaded from the CCDC.
;
_cell_angle_alpha 90
_cell_angle_beta 97.41(6)
_cell_angle_gamma 90
_cell_formula_units_Z 4
_cell_length_a 15.564(5)
_cell_length_b 22.845(18)
_cell_length_c 17.255(10)
_cell_measurement_temperature 293(2)
_cell_volume 6084(6)
_computing_cell_refinement 'CELL (Stoe & Cie, 1998b)'
_computing_data_collection 'EXPOSE (Stoe & Cie, 1998a)'
_computing_data_reduction 'INTEGRATE (Stoe & Cie, 1998c)'
_computing_molecular_graphics 'Mercury (Macrae et al., 2006)'
_computing_publication_material 'WinGX (Farrugia, 1999)'
_computing_structure_refinement 'SHELXL-2014/7 (Sheldrick, 2014)'
_computing_structure_solution 'SIR97 (Altomare et al., 1999)'
_diffrn_ambient_temperature 293(2)
_diffrn_measured_fraction_theta_full 0.96
_diffrn_measured_fraction_theta_max 0.96
_diffrn_measurement_device_type 'Stoe IPDS I'
_diffrn_radiation_type MoK\a
_diffrn_radiation_wavelength 0.71073
_diffrn_reflns_av_R_equivalents 0.3732
_diffrn_reflns_Laue_measured_fraction_full 0.96
_diffrn_reflns_Laue_measured_fraction_max 0.96
_diffrn_reflns_limit_h_max 17
_diffrn_reflns_limit_h_min -18
_diffrn_reflns_limit_k_max 27
_diffrn_reflns_limit_k_min -27
_diffrn_reflns_limit_l_max 20
_diffrn_reflns_limit_l_min -20
_diffrn_reflns_number 43420
_diffrn_reflns_point_group_measured_fraction_full 0.96
_diffrn_reflns_point_group_measured_fraction_max 0.96
_diffrn_reflns_theta_full 24.999
_diffrn_reflns_theta_max 24.999
_diffrn_reflns_theta_min 2.144
_exptl_absorpt_coefficient_mu 1.73
_exptl_absorpt_correction_T_max 0.9191
_exptl_absorpt_correction_T_min 0.7984
_exptl_absorpt_correction_type gaussian
_exptl_absorpt_process_details
;
        a grid of  8 x  8 x  8 =   512 sampling points was used
;
_exptl_crystal_colour 'dark blue-greenish'
_exptl_crystal_density_diffrn 1.719
_exptl_crystal_description prism
_exptl_crystal_F_000 3176
_exptl_crystal_size_max 0.16
_exptl_crystal_size_mid 0.10
_exptl_crystal_size_min 0.08
_refine_diff_density_max 0.533
_refine_diff_density_min -0.39
_refine_diff_density_rms 0.078
_refine_ls_extinction_method none
_refine_ls_goodness_of_fit_ref 0.665
_refine_ls_hydrogen_treatment mixed
_refine_ls_matrix_type full
_refine_ls_number_parameters 875
_refine_ls_number_reflns 10296
_refine_ls_number_restraints 281
_refine_ls_restrained_S_all 0.668
_refine_ls_R_factor_all 0.3031
_refine_ls_R_factor_gt 0.0688
_refine_ls_shift/su_max 0
_refine_ls_shift/su_mean 0
_refine_ls_structure_factor_coef Fsqd
_refine_ls_weighting_details 'w=1/[\s^2^(Fo^2^)+(0.0003P)^2^] where P=(Fo^2^+2Fc^2^)/3'
_refine_ls_weighting_scheme calc
_refine_ls_wR_factor_ref 0.155
_reflns_number_gt 1928
_reflns_number_total 10296
_reflns_threshold_expression 'I > 2\s(I)'
_cod_data_source_file c6dt02907h2.cif
_cod_data_source_block comp2
_cod_depositor_comments 'Adding full bibliography for 7041051--7041054.cif.'
_cod_database_code 7041052

loop_
_space_group_symop_id
_space_group_symop_operation_xyz
1 'x, y, z'
2 '-x+1/2, y+1/2, -z'
3 '-x, -y, -z'
4 'x-1/2, -y-1/2, z'

loop_
_atom_site_label
_atom_site_fract_x
_atom_site_fract_y
_atom_site_fract_z
_atom_site_U_iso_or_equiv
_atom_site_adp_type
_atom_site_calc_flag
_atom_site_occupancy
_atom_site_disorder_assembly
_atom_site_disorder_group
_atom_site_type_symbol
Cu1 0.44590(14) 0.18196(8) 0.67323(12) 0.0704(6) Uani d 1 . . Cu
S1 0.3898(3) 0.09966(17) 0.7219(3) 0.0690(13) Uani d 1 . . S
N11 0.5148(10) 0.2542(5) 0.6561(8) 0.078(4) Uani d 1 . . N
N21 0.5465(8) 0.1640(5) 0.7473(7) 0.063(3) Uani d 1 . . N
N31 0.5549(10) 0.1135(6) 0.7914(8) 0.082(4) Uani d 1 . . N
N41 0.4851(10) 0.0328(6) 0.8202(8) 0.102(5) Uani d 1 . . N
H41A 0.5327 0.0229 0.848 0.153 Uiso calc 1 . . H
H41B 0.4407 0.0101 0.8176 0.153 Uiso calc 1 . . H
C11 0.5003(13) 0.3017(6) 0.6114(10) 0.092(5) Uani d 1 . . C
H11 0.4486 0.3042 0.5779 0.138 Uiso calc 1 . . H
C21 0.5600(18) 0.3486(9) 0.6125(13) 0.118(8) Uani d 1 . . C
H21 0.5476 0.3799 0.5784 0.177 Uiso calc 1 . . H
C31 0.6336(15) 0.3488(9) 0.6614(14) 0.113(7) Uani d 1 . . C
H31 0.6698 0.3814 0.6649 0.17 Uiso calc 1 . . H
C41 0.6555(13) 0.2999(7) 0.7070(11) 0.096(7) Uani d 1 . . C
H41 0.7087 0.2969 0.7381 0.144 Uiso calc 1 . . H
C51 0.5909(13) 0.2532(7) 0.7041(11) 0.080(5) Uani d 1 . . C
C61 0.6074(11) 0.2029(6) 0.7523(8) 0.063(4) Uani d 1 . . C
H61 0.6589 0.1983 0.7855 0.094 Uiso calc 1 . . H
C71 0.4800(13) 0.0825(8) 0.7817(10) 0.074(4) Uani d 1 . . C
Cu2 0.41445(13) 0.06134(8) 0.57224(12) 0.0699(6) Uani d 1 . . Cu
S2 0.5223(3) 0.12439(16) 0.5512(2) 0.0694(13) Uani d 1 . . S
N12 0.3460(10) -0.0121(5) 0.5895(7) 0.067(4) Uani d 1 . . N
N22 0.5083(10) 0.0085(6) 0.6055(7) 0.071(4) Uani d 1 . . N
N32 0.5953(11) 0.0235(6) 0.6123(8) 0.080(4) Uani d 1 . . N
N42 0.6884(10) 0.0994(6) 0.5959(8) 0.091(5) Uani d 1 . . N
H42A 0.7324 0.0786 0.6144 0.137 Uiso calc 1 . . H
H42B 0.6958 0.1348 0.5811 0.137 Uiso calc 1 . . H
C12 0.2599(13) -0.0232(7) 0.5776(9) 0.082(5) Uani d 1 . . C
H12 0.223 0.0071 0.5587 0.123 Uiso calc 1 . . H
C22 0.2226(13) -0.0776(7) 0.5920(10) 0.093(6) Uani d 1 . . C
H22 0.1631 -0.0837 0.5841 0.14 Uiso calc 1 . . H
C32 0.2800(14) -0.1211(8) 0.6186(11) 0.094(6) Uani d 1 . . C
H32 0.2592 -0.1579 0.6294 0.141 Uiso calc 1 . . H
C42 0.3637(14) -0.1113(7) 0.6290(12) 0.091(5) Uani d 1 . . C
H42 0.4014 -0.1412 0.6476 0.136 Uiso calc 1 . . H
C52 0.3968(12) -0.0570(7) 0.6125(9) 0.067(5) Uani d 1 . . C
C62 0.4863(13) -0.0466(7) 0.6216(9) 0.082(5) Uani d 1 . . C
H62 0.527 -0.0755 0.6374 0.123 Uiso calc 1 . . H
C72 0.6062(12) 0.0761(7) 0.5902(9) 0.068(5) Uani d 1 . . C
N111 0.2294(11) 0.2753(6) 0.5628(9) 0.079(4) Uani d 1 . . N
N131 0.3380(8) 0.2025(5) 0.6021(7) 0.065(4) Uani d 1 . . N
N161 0.1131(9) 0.2550(5) 0.4634(7) 0.080(4) Uani d 1 . . N
H16A 0.0856 0.2321 0.4291 0.12 Uiso calc 1 . . H
H16B 0.0928 0.2891 0.4713 0.12 Uiso calc 1 . . H
N171 0.2000(9) 0.1389(5) 0.4436(8) 0.075(4) Uani d 1 . . N
H171 0.1569 0.1357 0.4073 0.112 Uiso calc 1 . . H
N191 0.3224(9) 0.1123(5) 0.5258(7) 0.063(3) Uani d 1 . . N
C121 0.3011(13) 0.2531(7) 0.6058(11) 0.087(6) Uani d 1 . . C
H121 0.3281 0.2781 0.6439 0.13 Uiso calc 1 . . H
C141 0.2961(10) 0.1682(6) 0.5453(9) 0.054(3) Uani d 1 . . C
C151 0.2197(12) 0.1858(7) 0.4934(9) 0.069(4) Uani d 1 . . C
C161 0.1895(12) 0.2369(8) 0.5054(11) 0.075(5) Uani d 1 . . C
C181 0.2641(13) 0.0984(7) 0.4645(11) 0.084(5) Uani d 1 . . C
H181 0.2668 0.0633 0.4376 0.125 Uiso calc 1 . . H
Cu3 0.35932(14) 0.44037(8) 1.18986(13) 0.0805(7) Uani d 1 . . Cu
S3 0.2593(3) 0.36880(17) 1.1915(3) 0.0778(14) Uani d 1 . . S
N13 0.4184(11) 0.5194(6) 1.1906(8) 0.085(4) Uani d 1 . . N
N23 0.2599(11) 0.4887(6) 1.1530(8) 0.082(5) Uani d 1 . . N
N33 0.1754(11) 0.4676(6) 1.1337(9) 0.092(5) Uani d 1 . . N
N43 0.0953(10) 0.3855(6) 1.1333(10) 0.106(5) Uani d 1 . . N
H43A 0.052 0.4062 1.1131 0.16 Uiso calc 1 . . H
H43B 0.0886 0.3489 1.1425 0.16 Uiso calc 1 . . H
C13 0.5061(14) 0.5345(8) 1.2049(10) 0.102(6) Uani d 1 . . C
H13 0.5464 0.5051 1.2196 0.153 Uiso calc 1 . . H
C23 0.5347(16) 0.5895(8) 1.1985(12) 0.117(6) Uani d 1 . . C
H23 0.5917 0.5997 1.2164 0.176 Uiso calc 1 . . H
C33 0.4767(15) 0.6306(8) 1.1643(11) 0.106(6) Uani d 1 . . C
H33 0.497 0.6672 1.1516 0.158 Uiso calc 1 . . H
C43 0.3901(14) 0.6189(7) 1.1487(11) 0.099(6) Uani d 1 . . C
H43 0.3504 0.6475 1.1297 0.149 Uiso calc 1 . . H
C53 0.3644(13) 0.5627(8) 1.1625(9) 0.080(5) Uani d 1 . . C
C63 0.2740(12) 0.5440(7) 1.1437(9) 0.084(5) Uani d 1 . . C
H63 0.2298 0.57 1.1263 0.126 Uiso calc 1 . . H
C73 0.1726(12) 0.4101(8) 1.1505(11) 0.087(6) Uani d 1 . . C
Cu4 0.34932(14) 0.34027(8) 1.06180(12) 0.0754(6) Uani d 1 . . Cu
S4 0.4251(3) 0.42356(18) 1.0419(3) 0.0830(15) Uani d 1 . . S
N14 0.2628(9) 0.2719(5) 1.0542(8) 0.074(4) Uani d 1 . . N
N24 0.2623(10) 0.3751(6) 0.9851(7) 0.073(4) Uani d 1 . . N
N34 0.2718(11) 0.4311(7) 0.9542(9) 0.096(4) Uani d 1 . . N
N44 0.3597(11) 0.5081(6) 0.9493(8) 0.114(5) Uani d 1 . . N
H44A 0.3195 0.5251 0.9184 0.17 Uiso calc 1 . . H
H44B 0.4083 0.5255 0.9625 0.17 Uiso calc 1 . . H
C14 0.2625(12) 0.2196(7) 1.0859(11) 0.089(5) Uani d 1 . . C
H14 0.3106 0.2095 1.121 0.133 Uiso calc 1 . . H
C24 0.1983(14) 0.1788(9) 1.0724(12) 0.107(6) Uani d 1 . . C
H24 0.2024 0.1423 1.0966 0.16 Uiso calc 1 . . H
C34 0.1296(15) 0.1941(10) 1.0225(14) 0.122(7) Uani d 1 . . C
H34 0.0842 0.1676 1.0123 0.183 Uiso calc 1 . . H
C44 0.1226(13) 0.2490(9) 0.9842(12) 0.108(6) Uani d 1 . . C
H44 0.0734 0.259 0.9502 0.162 Uiso calc 1 . . H
C54 0.1926(13) 0.2881(8) 0.9994(11) 0.084(5) Uani d 1 . . C
C64 0.1923(12) 0.3457(8) 0.9642(10) 0.084(5) Uani d 1 . . C
H64 0.1462 0.3601 0.9299 0.126 Uiso calc 1 . . H
C74 0.3466(15) 0.4555(8) 0.9761(11) 0.091(6) Uani d 1 . . C
N112 0.5575(11) 0.2388(6) 1.1693(11) 0.087(5) Uani d 1 . . N
N132 0.4447(9) 0.3088(5) 1.1370(8) 0.074(4) Uani d 1 . . N
N162 0.6703(11) 0.2540(6) 1.2721(8) 0.104(5) Uani d 1 . . N
H16C 0.697 0.2744 1.3097 0.156 Uiso calc 1 . . H
H16D 0.6923 0.2216 1.2586 0.156 Uiso calc 1 . . H
N172 0.5766(10) 0.3600(6) 1.3154(9) 0.093(5) Uani d 1 . . N
N192 0.4576(10) 0.3905(5) 1.2299(9) 0.081(4) Uani d 1 . . N
C122 0.4903(12) 0.2576(7) 1.1280(11) 0.080(5) Uani d 1 . . C
H122 0.4685 0.2341 1.086 0.12 Uiso calc 1 . . H
C142 0.4819(12) 0.3382(7) 1.2023(11) 0.073(4) Uani d 1 . . C
C152 0.5566(14) 0.3230(9) 1.2527(11) 0.094(5) Uani d 1 . . C
C162 0.5926(15) 0.2733(10) 1.2336(14) 0.102(7) Uani d 1 . . C
C182 0.5150(14) 0.3999(7) 1.2994(12) 0.101(6) Uani d 1 . . C
H182 0.5098 0.432 1.3316 0.151 Uiso calc 1 . . H
Cl1 0.3702(4) 0.2381(2) 0.8762(4) 0.1061(18) Uani d 1 . . Cl
O11 0.4023(8) 0.2771(5) 0.9377(6) 0.125(5) Uani d 1 . . O
O21 0.4027(12) 0.2430(7) 0.8131(10) 0.189(8) Uani d 1 . . O
O31 0.2870(11) 0.2182(10) 0.8720(10) 0.221(11) Uani d 1 . . O
O41 0.415(2) 0.1858(8) 0.9055(13) 0.36(2) Uani d 1 . . O
Cl2 0.3977(5) 0.2333(4) 0.3542(4) 0.148(3) Uani d 1 . . Cl
O12 0.4269(19) 0.2889(9) 0.3950(16) 0.375(16) Uani d 1 . . O
O22 0.3348(14) 0.2047(12) 0.3682(17) 0.405(16) Uani d 1 . . O
O32 0.4695(11) 0.2036(7) 0.3438(14) 0.241(10) Uani d 1 . . O
O42 0.3647(11) 0.2608(9) 0.2846(10) 0.240(9) Uani d 1 . . O
O1W 0.6080(10) -0.0007(7) 0.9549(9) 0.271(11) Uani d 1 . . O
H1W1 0.606(2) 0.0223(8) 0.9935(13) 0.406 Uiso d 1 . . H
H2W1 0.6604(12) -0.0112(17) 0.955(3) 0.406 Uiso d 1 . . H
O2W1 0.422(2) 0.1009(9) 0.0221(15) 0.26(2) Uani d 0.5 . . O
H1W2 0.446(3) 0.0696(7) 0.009(3) 0.388 Uiso d 0.5 . . H
H2W2 0.420(6) 0.1247(11) -0.0159(19) 0.388 Uiso d 0.5 . . H
O2W2 0.3985(17) 0.1095(10) 0.1612(15) 0.34(4) Uani d 0.5 . . O
H3W2 0.362(2) 0.104(3) 0.1931(16) 0.513 Uiso d 0.5 . . H
H4W2 0.396(4) 0.0803(13) 0.1304(17) 0.513 Uiso d 0.5 . . H
Cl4 0.2222(9) 0.0448(6) 0.2440(8) 0.140(4) Uani d 0.5 . . Cl
O14 0.1967(15) 0.0131(11) 0.3132(13) 0.150(10) Uani d 0.5 . . O
O24 0.169(2) 0.0682(12) 0.1938(14) 0.231(15) Uani d 0.5 . . O
O34 0.283(2) 0.0096(15) 0.2148(19) 0.258(14) Uani d 0.5 . . O
O44 0.270(2) 0.0916(14) 0.281(2) 0.294(17) Uani d 0.5 . . O
Cl3 0.5186(16) 0.5045(9) 0.4781(12) 0.219(10) Uani d 0.5 A 1 Cl
O13 0.4448(16) 0.5108(12) 0.4157(17) 0.173(10) Uani d 0.5 A 1 O
O23 0.535(3) 0.5427(15) 0.5277(19) 0.252(13) Uani d 0.5 A 1 O
O33 0.547(2) 0.4489(11) 0.482(2) 0.205(12) Uani d 0.5 A 1 O
O43 0.5802(16) 0.5269(12) 0.4253(15) 0.182(9) Uani d 0.5 A 1 O

loop_
_atom_site_aniso_label
_atom_site_aniso_U_11
_atom_site_aniso_U_22
_atom_site_aniso_U_33
_atom_site_aniso_U_12
_atom_site_aniso_U_13
_atom_site_aniso_U_23
Cu1 0.0623(16) 0.0593(12) 0.0876(15) 0.0042(10) 0.0023(12) 0.0014(11)
S1 0.064(4) 0.072(3) 0.070(3) 0.001(2) 0.005(2) -0.003(2)
N11 0.105(13) 0.045(7) 0.087(11) 0.031(8) 0.018(8) -0.012(6)
N21 0.055(9) 0.059(7) 0.070(9) 0.003(6) -0.008(7) 0.002(6)
N31 0.076(8) 0.077(8) 0.090(10) 0.003(7) -0.003(8) 0.016(7)
N41 0.090(14) 0.103(11) 0.114(13) -0.011(9) 0.020(10) 0.016(10)
C11 0.113(14) 0.054(9) 0.112(14) 0.022(8) 0.030(10) -0.011(8)
C21 0.18(2) 0.072(11) 0.114(18) -0.006(12) 0.055(14) 0.003(12)
C31 0.124(18) 0.072(13) 0.16(2) -0.019(14) 0.074(13) -0.031(14)
C41 0.130(19) 0.048(10) 0.125(16) -0.022(11) 0.073(14) -0.025(10)
C51 0.098(15) 0.052(8) 0.095(14) -0.004(9) 0.034(9) -0.010(8)
C61 0.047(11) 0.078(9) 0.063(11) 0.001(7) 0.005(8) -0.009(7)
C71 0.083(11) 0.079(11) 0.059(10) -0.001(8) 0.003(8) 0.012(9)
Cu2 0.0661(16) 0.0596(11) 0.0838(15) -0.0065(11) 0.0093(12) -0.0022(11)
S2 0.071(4) 0.056(2) 0.082(3) -0.001(2) 0.011(3) -0.003(2)
N12 0.078(10) 0.046(7) 0.078(10) -0.008(7) 0.015(9) 0.012(6)
N22 0.071(12) 0.074(10) 0.069(10) -0.004(7) 0.015(8) -0.021(7)
N32 0.077(13) 0.071(10) 0.091(11) -0.002(9) 0.005(9) 0.007(8)
N42 0.073(13) 0.082(9) 0.114(12) -0.011(9) -0.009(9) 0.010(8)
C12 0.076(12) 0.077(9) 0.088(13) -0.018(9) -0.009(11) -0.003(9)
C22 0.082(12) 0.078(11) 0.118(15) -0.017(7) 0.011(12) 0.008(10)
C32 0.091(13) 0.078(10) 0.119(16) -0.014(9) 0.035(14) 0.012(10)
C42 0.085(12) 0.067(11) 0.124(15) -0.011(10) 0.024(13) 0.001(11)
C52 0.087(12) 0.039(9) 0.075(11) -0.002(10) 0.004(11) 0.000(9)
C62 0.095(13) 0.068(11) 0.083(13) -0.011(11) 0.014(12) -0.018(10)
C72 0.083(16) 0.057(11) 0.069(11) -0.011(10) 0.026(10) -0.003(8)
N111 0.083(13) 0.075(9) 0.080(11) 0.025(9) 0.019(9) 0.009(8)
N131 0.073(11) 0.038(7) 0.082(10) 0.013(6) 0.002(7) 0.013(5)
N161 0.064(11) 0.095(9) 0.080(10) 0.024(7) 0.008(8) 0.005(7)
N171 0.051(10) 0.085(9) 0.087(10) -0.015(6) 0.002(7) -0.004(7)
N191 0.064(10) 0.061(7) 0.064(9) -0.005(6) 0.002(7) 0.001(6)
C121 0.096(17) 0.065(11) 0.105(15) 0.021(11) 0.030(13) 0.005(10)
C141 0.040(10) 0.063(8) 0.064(10) -0.002(6) 0.022(6) 0.013(6)
C151 0.084(12) 0.066(8) 0.059(10) 0.006(7) 0.013(7) 0.018(7)
C161 0.062(12) 0.063(9) 0.101(15) 0.010(8) 0.015(10) 0.025(9)
C181 0.087(15) 0.077(10) 0.084(13) -0.008(8) 0.001(9) -0.007(8)
Cu3 0.0743(18) 0.0656(12) 0.1001(17) -0.0067(12) 0.0051(13) -0.0015(12)
S3 0.071(4) 0.070(3) 0.093(4) -0.002(2) 0.014(3) 0.000(2)
N13 0.090(10) 0.092(9) 0.071(10) -0.008(7) 0.006(9) -0.006(8)
N23 0.097(14) 0.054(9) 0.096(11) 0.003(8) 0.017(10) -0.013(8)
N33 0.068(12) 0.066(7) 0.140(14) 0.008(7) 0.004(10) -0.018(9)
N43 0.063(11) 0.080(9) 0.179(16) -0.007(7) 0.025(11) -0.010(9)
C13 0.104(11) 0.093(10) 0.104(15) -0.033(10) -0.009(13) -0.003(11)
C23 0.146(15) 0.095(12) 0.111(17) -0.036(10) 0.019(14) 0.020(12)
C33 0.132(15) 0.096(12) 0.088(15) -0.048(10) 0.011(14) 0.009(11)
C43 0.124(13) 0.070(8) 0.110(16) -0.031(9) 0.040(13) -0.028(9)
C53 0.097(11) 0.073(9) 0.071(12) -0.021(7) 0.014(10) -0.020(9)
C63 0.087(10) 0.068(12) 0.097(14) -0.008(8) 0.010(11) -0.008(10)
C73 0.056(12) 0.074(9) 0.131(16) -0.005(10) 0.021(12) -0.022(11)
Cu4 0.0622(16) 0.0642(12) 0.0995(16) 0.0007(11) 0.0096(13) -0.0008(12)
S4 0.083(4) 0.070(3) 0.098(4) -0.006(2) 0.017(3) 0.009(2)
N14 0.069(10) 0.057(7) 0.098(11) -0.007(7) 0.026(7) -0.011(7)
N24 0.069(11) 0.081(8) 0.066(9) 0.014(7) -0.001(8) -0.009(7)
N34 0.085(12) 0.100(9) 0.097(11) 0.032(7) -0.007(9) 0.020(9)
N44 0.144(16) 0.096(10) 0.100(12) 0.014(9) 0.010(11) 0.030(9)
C14 0.079(13) 0.071(10) 0.119(15) -0.018(8) 0.021(10) 0.000(9)
C24 0.098(16) 0.094(11) 0.138(18) -0.041(10) 0.048(12) -0.018(11)
C34 0.085(15) 0.118(12) 0.17(2) -0.049(13) 0.033(11) -0.050(12)
C44 0.076(13) 0.137(13) 0.114(16) -0.016(10) 0.024(10) -0.044(11)
C54 0.063(13) 0.095(10) 0.096(15) -0.001(8) 0.017(9) -0.024(9)
C64 0.061(13) 0.113(10) 0.079(12) 0.018(8) 0.013(10) -0.018(9)
C74 0.106(15) 0.092(11) 0.078(13) 0.000(10) 0.015(12) 0.014(10)
N112 0.076(14) 0.079(10) 0.110(13) 0.029(9) 0.021(10) 0.013(9)
N132 0.063(10) 0.063(8) 0.099(10) 0.015(7) 0.017(7) 0.014(6)
N162 0.127(15) 0.087(10) 0.101(13) 0.036(10) 0.027(11) 0.017(8)
N172 0.099(12) 0.064(9) 0.109(11) -0.011(7) -0.008(8) 0.008(8)
N192 0.077(10) 0.057(7) 0.104(11) -0.014(6) -0.003(7) 0.005(7)
C122 0.050(14) 0.088(11) 0.105(14) 0.023(9) 0.021(11) 0.011(9)
C142 0.063(13) 0.062(9) 0.095(12) 0.010(9) 0.008(8) 0.022(7)
C152 0.089(15) 0.110(13) 0.082(13) 0.018(10) 0.009(9) 0.010(9)
C162 0.083(16) 0.111(17) 0.12(2) 0.018(14) 0.044(13) 0.014(14)
C182 0.108(16) 0.056(9) 0.128(13) -0.022(8) -0.021(10) 0.009(8)
Cl1 0.089(5) 0.121(4) 0.115(5) -0.029(3) 0.039(4) -0.030(4)
O11 0.074(11) 0.147(11) 0.164(13) -0.023(8) 0.048(9) -0.078(10)
O21 0.24(2) 0.159(14) 0.190(17) -0.071(13) 0.123(17) -0.069(12)
O31 0.144(19) 0.35(3) 0.189(18) -0.133(18) 0.087(15) -0.107(17)
O41 0.59(6) 0.168(18) 0.29(3) 0.16(3) -0.05(3) -0.006(19)
Cl2 0.069(5) 0.215(7) 0.164(6) 0.018(5) 0.029(4) 0.054(5)
O12 0.45(4) 0.29(2) 0.35(3) 0.153(16) -0.08(2) -0.13(2)
O22 0.168(18) 0.54(3) 0.52(4) -0.046(17) 0.11(2) 0.34(2)
O32 0.101(13) 0.211(16) 0.39(3) 0.046(10) -0.026(15) -0.088(15)
O42 0.102(15) 0.38(3) 0.218(15) -0.047(13) -0.043(12) 0.157(14)
O1W 0.21(3) 0.28(2) 0.29(2) -0.063(17) -0.098(18) 0.130(19)
O2W1 0.16(4) 0.26(4) 0.34(6) -0.14(3) -0.06(4) 0.04(4)
O2W2 0.10(4) 0.16(3) 0.76(12) 0.00(2) 0.04(5) 0.16(5)
Cl4 0.135(12) 0.159(12) 0.125(10) 0.003(8) 0.019(8) -0.026(7)
O14 0.08(2) 0.22(3) 0.14(2) 0.054(16) -0.032(14) 0.055(17)
O24 0.46(4) 0.13(2) 0.090(19) 0.12(2) -0.005(19) 0.003(15)
O34 0.19(3) 0.40(3) 0.19(2) 0.07(2) 0.045(18) -0.13(2)
O44 0.19(4) 0.32(3) 0.40(4) -0.16(2) 0.16(2) -0.18(2)
Cl3 0.28(3) 0.112(11) 0.24(3) -0.048(12) -0.063(12) 0.021(14)
O13 0.171(14) 0.128(16) 0.213(18) 0.035(13) -0.001(12) -0.027(14)
O23 0.23(2) 0.244(18) 0.263(17) -0.014(17) -0.030(14) -0.056(16)
O33 0.22(2) 0.191(12) 0.20(2) 0.047(14) 0.001(16) 0.047(14)
O43 0.167(16) 0.16(2) 0.181(19) 0.010(17) -0.114(14) 0.036(16)

loop_
_atom_type_symbol
_atom_type_description
_atom_type_scat_dispersion_real
_atom_type_scat_dispersion_imag
_atom_type_scat_source
C C 0.0033 0.0016 'International Tables Vol C Tables 4.2.6.8 and 6.1.1.4'
N N 0.0061 0.0033 'International Tables Vol C Tables 4.2.6.8 and 6.1.1.4'
O O 0.0106 0.006 'International Tables Vol C Tables 4.2.6.8 and 6.1.1.4'
S S 0.1246 0.1234 'International Tables Vol C Tables 4.2.6.8 and 6.1.1.4'
Cl Cl 0.1484 0.1585 'International Tables Vol C Tables 4.2.6.8 and 6.1.1.4'
Cu Cu 0.3201 1.2651 'International Tables Vol C Tables 4.2.6.8 and 6.1.1.4'
H H 0 0 'International Tables Vol C Tables 4.2.6.8 and 6.1.1.4'

loop_
_geom_angle_atom_site_label_1
_geom_angle_atom_site_label_2
_geom_angle_atom_site_label_3
_geom_angle
_geom_angle_site_symmetry_1
_geom_angle_site_symmetry_3
N21 Cu1 N131 176.4(5) . .
N21 Cu1 N11 82.5(6) . .
N131 Cu1 N11 97.9(5) . .
N21 Cu1 S1 84.1(4) . .
N131 Cu1 S1 95.0(4) . .
N11 Cu1 S1 165.6(5) . .
C71 S1 Cu1 95.1(7) . .
C71 S1 Cu2 106.9(6) . .
Cu1 S1 Cu2 79.26(14) . .
C11 N11 C51 115.9(16) . .
C11 N11 Cu1 134.4(14) . .
C51 N11 Cu1 109.7(11) . .
C61 N21 N31 121.4(14) . .
C61 N21 Cu1 114.9(11) . .
N31 N21 Cu1 123.7(10) . .
C71 N31 N21 110.5(14) . .
C71 N41 H41A 120 . .
C71 N41 H41B 120 . .
H41A N41 H41B 120 . .
N11 C11 C21 123(2) . .
N11 C11 H11 118.5 . .
C21 C11 H11 118.5 . .
C31 C21 C11 121(2) . .
C31 C21 H21 119.3 . .
C11 C21 H21 119.3 . .
C21 C31 C41 119(2) . .
C21 C31 H31 120.5 . .
C41 C31 H31 120.5 . .
C31 C41 C51 117(2) . .
C31 C41 H41 121.5 . .
C51 C41 H41 121.5 . .
N11 C51 C61 116.6(16) . .
N11 C51 C41 123.5(18) . .
C61 C51 C41 120(2) . .
N21 C61 C51 116.2(16) . .
N21 C61 H61 121.9 . .
C51 C61 H61 121.9 . .
N41 C71 N31 113.3(17) . .
N41 C71 S1 120.2(15) . .
N31 C71 S1 126.3(14) . .
N22 Cu2 N191 173.0(5) . .
N22 Cu2 N12 80.2(6) . .
N191 Cu2 N12 100.6(6) . .
N22 Cu2 S2 84.1(5) . .
N191 Cu2 S2 94.3(4) . .
N12 Cu2 S2 163.4(4) . .
N22 Cu2 S1 96.3(4) . .
N191 Cu2 S1 90.6(4) . .
N12 Cu2 S1 89.2(4) . .
S2 Cu2 S1 98.10(16) . .
C72 S2 Cu2 93.9(6) . .
C52 N12 C12 116.2(14) . .
C52 N12 Cu2 112.3(12) . .
C12 N12 Cu2 131.4(12) . .
C62 N22 N32 119.1(15) . .
C62 N22 Cu2 116.5(13) . .
N32 N22 Cu2 124.4(11) . .
C72 N32 N22 111.9(15) . .
C72 N42 H42A 120 . .
C72 N42 H42B 120 . .
H42A N42 H42B 120 . .
N12 C12 C22 124.2(17) . .
N12 C12 H12 117.9 . .
C22 C12 H12 117.9 . .
C32 C22 C12 115.6(19) . .
C32 C22 H22 122.2 . .
C12 C22 H22 122.2 . .
C42 C32 C22 120.9(19) . .
C42 C32 H32 119.5 . .
C22 C32 H32 119.5 . .
C32 C42 C52 120.9(19) . .
C32 C42 H42 119.6 . .
C52 C42 H42 119.6 . .
N12 C52 C42 122.1(17) . .
N12 C52 C62 116.6(15) . .
C42 C52 C62 121.2(17) . .
N22 C62 C52 114.3(17) . .
N22 C62 H62 122.9 . .
C52 C62 H62 122.9 . .
N32 C72 N42 120.0(17) . .
N32 C72 S2 125.2(15) . .
N42 C72 S2 114.8(12) . .
C121 N111 C161 114.2(15) . .
C121 N131 C141 112.1(15) . .
C121 N131 Cu1 121.4(13) . .
C141 N131 Cu1 126.4(10) . .
C161 N161 H16A 120 . .
C161 N161 H16B 120 . .
H16A N161 H16B 120 . .
C181 N171 C151 105.3(15) . .
C181 N171 H171 127.4 . .
C151 N171 H171 127.4 . .
C181 N191 C141 102.5(14) . .
C181 N191 Cu2 125.0(12) . .
C141 N191 Cu2 132.4(11) . .
N131 C121 N111 130.2(18) . .
N131 C121 H121 114.9 . .
N111 C121 H121 114.9 . .
N131 C141 N191 125.2(14) . .
N131 C141 C151 124.4(14) . .
N191 C141 C151 110.4(15) . .
C161 C151 N171 138.3(18) . .
C161 C151 C141 116.2(17) . .
N171 C151 C141 105.4(15) . .
C151 C161 N161 119.9(19) . .
C151 C161 N111 122.8(18) . .
N161 C161 N111 117.2(16) . .
N191 C181 N171 116.3(16) . .
N191 C181 H181 121.9 . .
N171 C181 H181 121.9 . .
N23 Cu3 N192 178.0(6) . .
N23 Cu3 N13 80.6(7) . .
N192 Cu3 N13 100.5(6) . .
N23 Cu3 S3 84.0(5) . .
N192 Cu3 S3 94.7(4) . .
N13 Cu3 S3 163.3(5) . .
C73 S3 Cu3 95.9(7) . .
C53 N13 C13 115.6(17) . .
C53 N13 Cu3 112.9(14) . .
C13 N13 Cu3 130.8(13) . .
C63 N23 N33 118.4(15) . .
C63 N23 Cu3 117.1(14) . .
N33 N23 Cu3 124.5(10) . .
C73 N33 N23 109.9(15) . .
C73 N43 H43A 120 . .
C73 N43 H43B 120 . .
H43A N43 H43B 120 . .
C23 C13 N13 123(2) . .
C23 C13 H13 118.6 . .
N13 C13 H13 118.6 . .
C13 C23 C33 118(2) . .
C13 C23 H23 121.1 . .
C33 C23 H23 121.1 . .
C43 C33 C23 122(2) . .
C43 C33 H33 119.1 . .
C23 C33 H33 119.1 . .
C33 C43 C53 117(2) . .
C33 C43 H43 121.6 . .
C53 C43 H43 121.6 . .
N13 C53 C43 124(2) . .
N13 C53 C63 113.7(17) . .
C43 C53 C63 121.7(19) . .
N23 C63 C53 115.4(17) . .
N23 C63 H63 122.3 . .
C53 C63 H63 122.3 . .
N43 C73 N33 114.8(18) . .
N43 C73 S3 120.0(15) . .
N33 C73 S3 125.3(14) . .
N24 Cu4 N132 175.6(6) . .
N24 Cu4 N14 82.8(6) . .
N132 Cu4 N14 101.3(6) . .
N24 Cu4 S4 83.3(5) . .
N132 Cu4 S4 92.5(4) . .
N14 Cu4 S4 165.6(5) . .
C74 S4 Cu4 96.7(7) . .
C14 N14 C54 118.4(15) . .
C14 N14 Cu4 134.6(13) . .
C54 N14 Cu4 107.0(11) . .
C64 N24 N34 119.7(16) . .
C64 N24 Cu4 117.8(14) . .
N34 N24 Cu4 122.4(11) . .
C74 N34 N24 114.5(16) . .
C74 N44 H44A 120 . .
C74 N44 H44B 120 . .
H44A N44 H44B 120 . .
N14 C14 C24 126(2) . .
N14 C14 H14 116.8 . .
C24 C14 H14 116.8 . .
C34 C24 C14 116(2) . .
C34 C24 H24 121.9 . .
C14 C24 H24 121.9 . .
C24 C34 C44 123(2) . .
C24 C34 H34 118.6 . .
C44 C34 H34 118.6 . .
C54 C44 C34 118(2) . .
C54 C44 H44 121.2 . .
C34 C44 H44 121.2 . .
N14 C54 C44 118.6(19) . .
N14 C54 C64 118.8(17) . .
C44 C54 C64 123(2) . .
N24 C64 C54 113.6(18) . .
N24 C64 H64 123.2 . .
C54 C64 H64 123.2 . .
N34 C74 N44 118(2) . .
N34 C74 S4 122.8(15) . .
N44 C74 S4 119.5(17) . .
C122 N112 C162 117.5(18) . .
C142 N132 C122 109.6(16) . .
C142 N132 Cu4 124.2(11) . .
C122 N132 Cu4 125.8(13) . .
C162 N162 H16C 120 . .
C162 N162 H16D 120 . .
H16C N162 H16D 120 . .
C182 N172 C152 100.0(18) . .
C142 N192 C182 104.9(16) . .
C142 N192 Cu3 128.9(13) . .
C182 N192 Cu3 126.1(12) . .
N112 C122 N132 128.5(19) . .
N112 C122 H122 115.7 . .
N132 C122 H122 115.7 . .
N192 C142 N132 127.7(17) . .
N192 C142 C152 104.2(18) . .
N132 C142 C152 128.0(17) . .
C162 C152 N172 131(2) . .
C162 C152 C142 114(2) . .
N172 C152 C142 114.9(19) . .
C152 C162 N162 122(2) . .
C152 C162 N112 123(2) . .
N162 C162 N112 115(2) . .
N172 C182 N192 115.7(18) . .
N172 C182 H182 122.2 . .
N192 C182 H182 122.2 . .
O21 Cl1 O31 117.8(12) . .
O21 Cl1 O11 116.4(9) . .
O31 Cl1 O11 119.1(9) . .
O21 Cl1 O41 98.6(13) . .
O31 Cl1 O41 98.8(14) . .
O11 Cl1 O41 98.6(12) . .
O22 Cl2 O32 117.2(17) . .
O22 Cl2 O42 101.3(15) . .
O32 Cl2 O42 109.4(14) . .
O22 Cl2 O12 124.2(18) . .
O32 Cl2 O12 106.6(14) . .
O42 Cl2 O12 94.5(13) . .
H1W1 O1W H2W1 108(4) . .
H1W2 O2W1 H2W2 107.4(9) . .
H3W2 O2W2 H4W2 107.2(9) . .
O24 Cl4 O34 115.0(19) . .
O24 Cl4 O44 105(2) . .
O34 Cl4 O44 104.7(19) . .
O24 Cl4 O14 123.1(19) . .
O34 Cl4 O14 106.0(17) . .
O44 Cl4 O14 100.9(16) . .
Cl3 Cl3 O23 74(3) 3_666 .
Cl3 Cl3 O33 89(3) 3_666 .
O23 Cl3 O33 127(2) . .
Cl3 Cl3 O23 60(2) 3_666 3_666
O23 Cl3 O23 133(2) . 3_666
O33 Cl3 O23 57(2) . 3_666
Cl3 Cl3 O13 95(3) 3_666 .
O23 Cl3 O13 121(2) . .
O33 Cl3 O13 110.5(19) . .
O23 Cl3 O13 67(2) 3_666 .
Cl3 Cl3 O43 169(3) 3_666 .
O23 Cl3 O43 95(2) . .
O33 Cl3 O43 97(2) . .
O23 Cl3 O43 132(2) 3_666 .
O13 Cl3 O43 91.3(16) . .
Cl3 Cl3 O33 53(2) 3_666 3_666
O23 Cl3 O33 49(2) . 3_666
O33 Cl3 O33 142.3(16) . 3_666
O23 Cl3 O33 97(2) 3_666 3_666
O13 Cl3 O33 77(2) . 3_666
O43 Cl3 O33 120.2(19) . 3_666
Cl3 Cl3 O13 51(2) 3_666 3_666
O23 Cl3 O13 56.1(19) . 3_666
O33 Cl3 O13 73.7(17) . 3_666
O23 Cl3 O13 91.8(19) 3_666 3_666
O13 Cl3 O13 146.9(17) . 3_666
O43 Cl3 O13 121.3(19) . 3_666
O33 Cl3 O13 80.9(15) 3_666 3_666
Cl3 O13 O23 52.9(19) . 3_666
Cl3 O23 O33 84(3) . 3_666
Cl3 O23 Cl3 47(2) . 3_666
O33 O23 Cl3 61(2) 3_666 3_666
Cl3 O23 O13 84(2) . 3_666
O33 O23 O13 108(3) 3_666 3_666
Cl3 O23 O13 60.0(18) 3_666 3_666
O23 O33 Cl3 62(2) 3_666 .
O23 O33 Cl3 46.4(16) 3_666 3_666

loop_
_geom_bond_atom_site_label_1
_geom_bond_atom_site_label_2
_geom_bond_site_symmetry_2
_geom_bond_distance
Cu1 N21 . 1.933(12)
Cu1 N131 . 2.003(13)
Cu1 N11 . 2.010(14)
Cu1 S1 . 2.279(5)
S1 C71 . 1.680(19)
S1 Cu2 . 2.799(5)
N11 C11 . 1.334(18)
N11 C51 . 1.36(2)
N21 C61 . 1.295(16)
N21 N31 . 1.379(15)
N31 C71 . 1.36(2)
N41 C71 . 1.313(17)
N41 H41A . 0.86
N41 H41B . 0.86
C11 C21 . 1.42(3)
C11 H11 . 0.93
C21 C31 . 1.33(3)
C21 H21 . 0.93
C31 C41 . 1.38(2)
C31 H31 . 0.93
C41 C51 . 1.46(2)
C41 H41 . 0.93
C51 C61 . 1.42(2)
C61 H61 . 0.93
Cu2 N22 . 1.924(14)
Cu2 N191 . 1.938(13)
Cu2 N12 . 2.029(12)
Cu2 S2 . 2.276(5)
S2 C72 . 1.775(18)
N12 C52 . 1.325(18)
N12 C12 . 1.353(19)
N22 C62 . 1.343(17)
N22 N32 . 1.386(17)
N32 C72 . 1.279(17)
N42 C72 . 1.377(19)
N42 H42A . 0.86
N42 H42B . 0.86
C12 C22 . 1.41(2)
C12 H12 . 0.93
C22 C32 . 1.37(2)
C22 H22 . 0.93
C32 C42 . 1.31(2)
C32 H32 . 0.93
C42 C52 . 1.387(19)
C42 H42 . 0.93
C52 C62 . 1.40(2)
C62 H62 . 0.93
N111 C121 . 1.36(2)
N111 C161 . 1.41(2)
N131 C121 . 1.295(17)
N131 C141 . 1.356(17)
N161 C161 . 1.37(2)
N161 H16A . 0.86
N161 H16B . 0.86
N171 C181 . 1.37(2)
N171 C151 . 1.383(19)
N171 H171 . 0.86
N191 C181 . 1.34(2)
N191 C141 . 1.394(16)
C121 H121 . 0.93
C141 C151 . 1.45(2)
C151 C161 . 1.28(2)
C181 H181 . 0.93
Cu3 N23 . 1.940(15)
Cu3 N192 . 1.961(15)
Cu3 N13 . 2.025(15)
Cu3 S3 . 2.260(5)
S3 C73 . 1.72(2)
N13 C53 . 1.35(2)
N13 C13 . 1.40(2)
N23 C63 . 1.294(17)
N23 N33 . 1.401(18)
N33 C73 . 1.347(19)
N43 C73 . 1.33(2)
N43 H43A . 0.86
N43 H43B . 0.86
C13 C23 . 1.34(2)
C13 H13 . 0.93
C23 C33 . 1.38(3)
C23 H23 . 0.93
C33 C43 . 1.37(2)
C33 H33 . 0.93
C43 C53 . 1.37(2)
C43 H43 . 0.93
C53 C63 . 1.47(2)
C63 H63 . 0.93
Cu4 N24 . 1.938(14)
Cu4 N132 . 1.977(14)
Cu4 N14 . 2.054(13)
Cu4 S4 . 2.288(5)
S4 C74 . 1.72(2)
N14 C14 . 1.315(17)
N14 C54 . 1.40(2)
N24 C64 . 1.291(19)
N24 N34 . 1.400(18)
N34 C74 . 1.30(2)
N44 C74 . 1.312(19)
N44 H44A . 0.86
N44 H44B . 0.86
C14 C24 . 1.36(2)
C14 H14 . 0.93
C24 C34 . 1.33(3)
C24 H24 . 0.93
C34 C44 . 1.42(3)
C34 H34 . 0.93
C44 C54 . 1.41(2)
C44 H44 . 0.93
C54 C64 . 1.45(2)
C64 H64 . 0.93
N112 C122 . 1.26(2)
N112 C162 . 1.41(2)
N132 C142 . 1.37(2)
N132 C122 . 1.387(18)
N162 C162 . 1.37(2)
N162 H16C . 0.86
N162 H16D . 0.86
N172 C182 . 1.33(2)
N172 C152 . 1.38(2)
N192 C142 . 1.359(18)
N192 C182 . 1.42(2)
C122 H122 . 0.93
C142 C152 . 1.40(2)
C152 C162 . 1.33(2)
C182 H182 . 0.93
Cl1 O21 . 1.263(12)
Cl1 O31 . 1.365(13)
Cl1 O11 . 1.426(9)
Cl1 O41 . 1.439(15)
Cl2 O22 . 1.226(15)
Cl2 O32 . 1.341(14)
Cl2 O42 . 1.393(14)
Cl2 O12 . 1.494(16)
O1W H1W1 . 0.85(3)
O1W H2W1 . 0.85(3)
O2W1 H1W2 . 0.850(5)
O2W1 H2W2 . 0.850(5)
O2W2 H3W2 . 0.850(5)
O2W2 H4W2 . 0.851(5)
Cl4 O24 . 1.239(17)
Cl4 O34 . 1.389(17)
Cl4 O44 . 1.407(18)
Cl4 O14 . 1.492(16)
Cl3 Cl3 3_666 1.03(4)
Cl3 O23 . 1.227(18)
Cl3 O33 . 1.344(18)
Cl3 O23 3_666 1.36(5)
Cl3 O13 . 1.477(18)
Cl3 O43 . 1.494(19)
Cl3 O33 3_666 1.69(4)
Cl3 O13 3_666 1.88(4)
O13 O23 3_666 1.57(5)
O13 Cl3 3_666 1.88(4)
O23 O33 3_666 1.28(5)
O23 Cl3 3_666 1.36(5)
O23 O13 3_666 1.57(5)
O33 O23 3_666 1.28(5)
O33 Cl3 3_666 1.69(4)

loop_
_geom_hbond_atom_site_label_D
_geom_hbond_atom_site_label_H
_geom_hbond_atom_site_label_A
_geom_hbond_distance_DH
_geom_hbond_distance_HA
_geom_hbond_distance_DA
_geom_hbond_angle_DHA
_geom_hbond_site_symmetry_A
N41 H41A O1W 0.86 2.12 2.91(2) 153 .
N41 H41B N33 0.86 2.3 3.10(2) 154 2_547
C21 H21 O13 0.93 2.5 3.25(4) 138 3_666
C21 H21 O33 0.93 2.29 3.20(4) 166 .
C41 H41 O31 0.93 2.49 3.31(3) 147 4_665
N42 H42A O14 0.86 2.61 3.40(2) 153 3_656
N42 H42B N111 0.86 2.15 3.004(19) 170 4_665
C22 H22 O23 0.93 2.3 3.09(4) 143 4_565
C42 H42 O32 0.93 2.45 3.33(3) 157 3_656
N161 H16A O12 0.86 2.51 3.15(3) 132 4_565
N161 H16B S2 0.86 2.72 3.528(13) 157 4_565
N171 H171 N172 0.86 1.89 2.736(19) 167 4_564
C181 H181 O14 0.93 2.55 3.32(3) 140 .
N43 H43A O2W1 0.86 2.4 3.12(3) 141 4_566
N43 H43B N112 0.86 2.13 2.98(2) 173 4_565
N44 H44A Cl4 0.86 2.83 3.514(19) 138 2_556
N44 H44A O24 0.86 2.2 2.81(3) 128 2_556
N44 H44B S4 0.86 2.85 3.681(17) 163 3_667
C24 H24 O24 0.93 2.49 3.35(4) 155 1_556
N162 H16C O22 0.86 2.3 3.02(3) 141 4_666
N162 H16D S3 0.86 2.65 3.496(14) 170 4_665
C182 H182 O13 0.93 2.6 3.49(3) 162 1_556
O1W H1W1 N33 0.85(3) 2.53(3) 3.22(2) 139(3) 4_665
O1W H2W1 N34 0.85(3) 2.52(4) 3.01(2) 117(3) 4_665
O2W1 H2W2 O41 0.850(5) 1.94(3) 2.79(3) 174(4) 1_554
O2W2 H3W2 Cl4 0.850(5) 2.80(4) 3.57(3) 153(4) .
O2W2 H3W2 O34 0.850(5) 2.53(7) 3.12(5) 127(5) .
O2W2 H3W2 O44 0.850(5) 2.23(3) 3.08(3) 177(4) .
O2W2 H4W2 O1W 0.851(5) 2.34(3) 3.19(3) 178(6) 3_656
O2W2 H4W2 O2W1 0.851(5) 2.02(4) 2.48(3) 113(4) .

loop_
_geom_torsion_atom_site_label_1
_geom_torsion_atom_site_label_2
_geom_torsion_atom_site_label_3
_geom_torsion_atom_site_label_4
_geom_torsion
_geom_torsion_site_symmetry_1
_geom_torsion_site_symmetry_4
C61 N21 N31 C71 174.1(15) . .
Cu1 N21 N31 C71 -6.8(17) . .
C51 N11 C11 C21 0(2) . .
Cu1 N11 C11 C21 177.4(13) . .
N11 C11 C21 C31 -3(3) . .
C11 C21 C31 C41 6(3) . .
C21 C31 C41 C51 -6(3) . .
C11 N11 C51 C61 179.9(12) . .
Cu1 N11 C51 C61 2.2(18) . .
C11 N11 C51 C41 -1(2) . .
Cu1 N11 C51 C41 -179.0(12) . .
C31 C41 C51 N11 4(2) . .
C31 C41 C51 C61 -177.0(15) . .
N31 N21 C61 C51 -179.7(13) . .
Cu1 N21 C61 C51 1.1(17) . .
N11 C51 C61 N21 -2(2) . .
C41 C51 C61 N21 178.9(14) . .
N21 N31 C71 N41 177.7(13) . .
N21 N31 C71 S1 3(2) . .
Cu1 S1 C71 N41 -173.3(13) . .
Cu2 S1 C71 N41 -93.0(14) . .
Cu1 S1 C71 N31 1.2(16) . .
Cu2 S1 C71 N31 81.6(15) . .
C62 N22 N32 C72 175.6(14) . .
Cu2 N22 N32 C72 -3.1(17) . .
C52 N12 C12 C22 4(2) . .
Cu2 N12 C12 C22 179.2(12) . .
N12 C12 C22 C32 -1(3) . .
C12 C22 C32 C42 0(3) . .
C22 C32 C42 C52 -1(3) . .
C12 N12 C52 C42 -5(2) . .
Cu2 N12 C52 C42 178.9(13) . .
C12 N12 C52 C62 177.2(14) . .
Cu2 N12 C52 C62 0.7(17) . .
C32 C42 C52 N12 3(3) . .
C32 C42 C52 C62 -178.4(18) . .
N32 N22 C62 C52 -179.7(13) . .
Cu2 N22 C62 C52 -0.9(17) . .
N12 C52 C62 N22 0(2) . .
C42 C52 C62 N22 -178.1(16) . .
N22 N32 C72 N42 177.3(13) . .
N22 N32 C72 S2 -2.6(19) . .
Cu2 S2 C72 N32 5.5(14) . .
Cu2 S2 C72 N42 -174.4(11) . .
C141 N131 C121 N111 0(2) . .
Cu1 N131 C121 N111 179.1(14) . .
C161 N111 C121 N131 0(3) . .
C121 N131 C141 N191 177.7(13) . .
Cu1 N131 C141 N191 -1(2) . .
C121 N131 C141 C151 1(2) . .
Cu1 N131 C141 C151 -177.8(10) . .
C181 N191 C141 N131 -176.4(14) . .
Cu2 N191 C141 N131 6(2) . .
C181 N191 C141 C151 0.7(16) . .
Cu2 N191 C141 C151 -177.0(10) . .
C181 N171 C151 C161 179(2) . .
C181 N171 C151 C141 -2.3(16) . .
N131 C141 C151 C161 -3(2) . .
N191 C141 C151 C161 -179.7(14) . .
N131 C141 C151 N171 178.2(13) . .
N191 C141 C151 N171 1.1(16) . .
N171 C151 C161 N161 4(3) . .
C141 C151 C161 N161 -174.4(13) . .
N171 C151 C161 N111 -178.3(17) . .
C141 C151 C161 N111 3(2) . .
C121 N111 C161 C151 -2(2) . .
C121 N111 C161 N161 175.6(14) . .
C141 N191 C181 N171 -2.3(19) . .
Cu2 N191 C181 N171 175.5(10) . .
C151 N171 C181 N191 3(2) . .
C63 N23 N33 C73 -177.2(16) . .
Cu3 N23 N33 C73 5.0(19) . .
C53 N13 C13 C23 6(3) . .
Cu3 N13 C13 C23 176.0(14) . .
N13 C13 C23 C33 -11(3) . .
C13 C23 C33 C43 10(3) . .
C23 C33 C43 C53 -5(3) . .
C13 N13 C53 C43 -1(2) . .
Cu3 N13 C53 C43 -172.5(12) . .
C13 N13 C53 C63 176.4(14) . .
Cu3 N13 C53 C63 4.6(17) . .
C33 C43 C53 N13 1(3) . .
C33 C43 C53 C63 -176.4(16) . .
N33 N23 C63 C53 -178.0(13) . .
Cu3 N23 C63 C53 0.0(19) . .
N13 C53 C63 N23 -3(2) . .
C43 C53 C63 N23 174.0(15) . .
N23 N33 C73 N43 -179.1(15) . .
N23 N33 C73 S3 1(2) . .
Cu3 S3 C73 N43 175.3(14) . .
Cu3 S3 C73 N33 -5.1(16) . .
C64 N24 N34 C74 -176.6(17) . .
Cu4 N24 N34 C74 6(2) . .
C54 N14 C14 C24 -2(3) . .
Cu4 N14 C14 C24 -178.6(14) . .
N14 C14 C24 C34 0(3) . .
C14 C24 C34 C44 1(3) . .
C24 C34 C44 C54 1(3) . .
C14 N14 C54 C44 4(2) . .
Cu4 N14 C54 C44 -178.8(12) . .
C14 N14 C54 C64 179.9(14) . .
Cu4 N14 C54 C64 -2.5(18) . .
C34 C44 C54 N14 -3(3) . .
C34 C44 C54 C64 -179.4(17) . .
N34 N24 C64 C54 178.6(13) . .
Cu4 N24 C64 C54 -3.5(18) . .
N14 C54 C64 N24 4(2) . .
C44 C54 C64 N24 -179.9(16) . .
N24 N34 C74 N44 -180.0(15) . .
N24 N34 C74 S4 -4(2) . .
Cu4 S4 C74 N34 0.5(17) . .
Cu4 S4 C74 N44 176.9(14) . .
C162 N112 C122 N132 0(3) . .
C142 N132 C122 N112 -2(2) . .
Cu4 N132 C122 N112 171.3(14) . .
C182 N192 C142 N132 178.1(17) . .
Cu3 N192 C142 N132 3(3) . .
C182 N192 C142 C152 -5.4(18) . .
Cu3 N192 C142 C152 179.3(12) . .
C122 N132 C142 N192 178.4(15) . .
Cu4 N132 C142 N192 5(2) . .
C122 N132 C142 C152 3(2) . .
Cu4 N132 C142 C152 -170.7(14) . .
C182 N172 C152 C162 -179(2) . .
C182 N172 C152 C142 -3(2) . .
N192 C142 C152 C162 -177.8(16) . .
N132 C142 C152 C162 -1(3) . .
N192 C142 C152 N172 6(2) . .
N132 C142 C152 N172 -177.6(15) . .
N172 C152 C162 N162 -10(4) . .
C142 C152 C162 N162 174.2(17) . .
N172 C152 C162 N112 174.4(18) . .
C142 C152 C162 N112 -1(3) . .
C122 N112 C162 C152 2(3) . .
C122 N112 C162 N162 -173.8(16) . .
C152 N172 C182 N192 0(2) . .
C142 N192 C182 N172 4(2) . .
Cu3 N192 C182 N172 179.4(12) . .
Cl3 Cl3 O13 O23 -54(2) 3_666 3_666
O23 Cl3 O13 O23 -128(3) . 3_666
O33 Cl3 O13 O23 37(2) . 3_666
O43 Cl3 O13 O23 135(2) . 3_666
O33 Cl3 O13 O23 -104(2) 3_666 3_666
O13 Cl3 O13 O23 -54(2) 3_666 3_666
O23 Cl3 O13 Cl3 -74(3) . 3_666
O33 Cl3 O13 Cl3 91(3) . 3_666
O23 Cl3 O13 Cl3 54(2) 3_666 3_666
O43 Cl3 O13 Cl3 -171(3) . 3_666
O33 Cl3 O13 Cl3 -50(2) 3_666 3_666
O13 Cl3 O13 Cl3 -0.005(3) 3_666 3_666
Cl3 Cl3 O23 O33 -55(3) 3_666 3_666
O33 Cl3 O23 O33 -131(2) . 3_666
O23 Cl3 O23 O33 -55(3) 3_666 3_666
O13 Cl3 O23 O33 32(3) . 3_666
O43 Cl3 O23 O33 126(3) . 3_666
O13 Cl3 O23 O33 -109(3) 3_666 3_666
O33 Cl3 O23 Cl3 -76(3) . 3_666
O23 Cl3 O23 Cl3 0.003(6) 3_666 3_666
O13 Cl3 O23 Cl3 87(4) . 3_666
O43 Cl3 O23 Cl3 -179(4) . 3_666
O33 Cl3 O23 Cl3 55(3) 3_666 3_666
O13 Cl3 O23 Cl3 -54(3) 3_666 3_666
Cl3 Cl3 O23 O13 54(3) 3_666 3_666
O33 Cl3 O23 O13 -22(3) . 3_666
O23 Cl3 O23 O13 54(3) 3_666 3_666
O13 Cl3 O23 O13 141(2) . 3_666
O43 Cl3 O23 O13 -125(2) . 3_666
O33 Cl3 O23 O13 109(3) 3_666 3_666
Cl3 Cl3 O33 O23 54(3) 3_666 3_666
O23 Cl3 O33 O23 122(3) . 3_666
O13 Cl3 O33 O23 -42(3) . 3_666
O43 Cl3 O33 O23 -136(3) . 3_666
O33 Cl3 O33 O23 54(3) 3_666 3_666
O13 Cl3 O33 O23 103(2) 3_666 3_666
O23 Cl3 O33 Cl3 69(4) . 3_666
O23 Cl3 O33 Cl3 -54(3) 3_666 3_666
O13 Cl3 O33 Cl3 -96(4) . 3_666
O43 Cl3 O33 Cl3 170(4) . 3_666
O33 Cl3 O33 Cl3 -0.002(10) 3_666 3_666
O13 Cl3 O33 Cl3 50(2) 3_666 3_666
